data_9017334
loop_
_publ_author_name
'Siidra, O.'
'Nekrasova, D.'
'Depmeier, W.'
'Chukanov, N.'
'Zaitsev, A.'
'Turner, R.'

_publ_section_title
;
 Hydrocerussite-related minerals and materials: structural principles,
 chemical variations and infrared spectroscopy
;
_journal_name_full 'Acta Crystallographica, Section B'
_journal_page_first 182
_journal_page_last 195
_journal_volume 74
_journal_year 2018
_chemical_compound_source 'Merehead quarry, Somerset, England'
_chemical_formula_sum 'C H O4 Pb1.5'
_chemical_name_mineral Hydrocerussite
_space_group_IT_number 166
_space_group_name_Hall '-R 3 2"'
_space_group_name_H-M_alt 'R -3 m :H'
_symmetry_space_group_name_H-M 'R -3 m :H'
_cell_angle_alpha 90
_cell_angle_beta 90
_cell_angle_gamma 120
_cell_formula_units_Z 6
_cell_length_a 5.2475
_cell_length_b 5.2475
_cell_length_c 23.6795
_cell_volume 564.687
_database_code_amcsd 0020726
_exptl_crystal_density_diffrn 6.843
_cod_data_source_file inputs/fixed/downloads/11/11591.cif
_cod_data_source_block 11591
_cod_original_sg_symbol_H-M 'R -3 m'
_cod_original_formula_sum 'Pb1.5 C O4 H'
_cod_database_code 9017334

loop_
_space_group_symop_operation_xyz
x,y,z
2/3+x,1/3+y,1/3+z
1/3+x,2/3+y,2/3+z
x,x-y,z
2/3+x,1/3+x-y,1/3+z
1/3+x,2/3+x-y,2/3+z
y,x,-z
2/3+y,1/3+x,1/3-z
1/3+y,2/3+x,2/3-z
-x+y,y,z
2/3-x+y,1/3+y,1/3+z
1/3-x+y,2/3+y,2/3+z
-x,-x+y,-z
2/3-x,1/3-x+y,1/3-z
1/3-x,2/3-x+y,2/3-z
-y,-x,z
2/3-y,1/3-x,1/3+z
1/3-y,2/3-x,2/3+z
x-y,-y,-z
2/3+x-y,1/3-y,1/3-z
1/3+x-y,2/3-y,2/3-z
y,-x+y,-z
2/3+y,1/3-x+y,1/3-z
1/3+y,2/3-x+y,2/3-z
-x+y,-x,z
2/3-x+y,1/3-x,1/3+z
1/3-x+y,2/3-x,2/3+z
-x,-y,-z
2/3-x,1/3-y,1/3-z
1/3-x,2/3-y,2/3-z
-y,x-y,z
2/3-y,1/3+x-y,1/3+z
1/3-y,2/3+x-y,2/3+z
x-y,x,-z
2/3+x-y,1/3+x,1/3-z
1/3+x-y,2/3+x,2/3-z

loop_
_atom_site_aniso_label
_atom_site_aniso_U_11
_atom_site_aniso_U_22
_atom_site_aniso_U_33
_atom_site_aniso_U_12
_atom_site_aniso_U_13
_atom_site_aniso_U_23
Pb1 0.01960 0.01960 0.01940 0.00978 0.00000 0.00000
Pb2 0.03080 0.03080 0.02170 0.02280 -0.00080 0.00080
C 0.01600 0.01600 0.02800 0.00800 0.00000 0.00000
O 0.01600 0.01600 0.04000 0.01300 -0.00110 0.00110
O-H 0.06200 0.06200 0.01800 0.03100 0.00000 0.00000

loop_
_atom_site_label
_atom_site_fract_x
_atom_site_fract_y
_atom_site_fract_z
_atom_site_occupancy
_atom_site_U_iso_or_equiv
_atom_site_type_symbol
_atom_site_attached_hydrogens
Pb1 0.00000 0.00000 0.21510 1.00000 0.01950 Pb 0
Pb2 0.91643 -0.91643 0.00118 0.16667 0.02450 Pb 0
C 0.33333 0.66667 0.23370 1.00000 0.02000 C 0
O 0.80840 -0.80840 -0.09950 1.00000 0.02180 O 0
O-H 0.00000 0.00000 0.31140 1.00000 0.04800 O 1

loop_
_cod_changelog_entry_id
_cod_changelog_entry_author
_cod_changelog_entry_date
_cod_changelog_entry_text
1
;cod-tools version 3.8.0
Id: cif_guess_AMCSD_atom_types 9581 2023-05-17 12:35:41Z saulius
;
2023-05-21T08:55:05+03:00
;Derived atom types and hydrogen counts
from atom names that follow the AMCSD naming convention
(Wat == water, O-H == hydroxyl).
;

loop_
_cod_related_entry_id
_cod_related_entry_database
_cod_related_entry_code
1 AMCSD 0020726
